data_7108538
loop_
_publ_author_name
'Hiroshi Ito'
'Hiroshi Tsukube'
'Satoshi Shinoda'

_publ_section_title
;
 A chirality rewriting cycle mediated by a dynamic cyclen-calcium complex
;
_journal_name_full Chem.Commun.
_journal_page_first 10954
_journal_paper_doi 10.1039/c2cc35350d
_journal_volume 48
_journal_year 2012
_chemical_formula_sum 'C40 H50 Ca Cl4 I2 N10 O4'
_chemical_formula_weight 1170.58
_chemical_name_systematic
;
?
;
_space_group_IT_number 15
_symmetry_cell_setting monoclinic
_symmetry_space_group_name_Hall '-C 2yc'
_symmetry_space_group_name_H-M 'C 1 2/c 1'
_atom_sites_solution_hydrogens geom
_atom_sites_solution_primary direct
_atom_sites_solution_secondary difmap
_audit_creation_method SHELXL-97
_cell_angle_alpha 90.00
_cell_angle_beta 94.024(2)
_cell_angle_gamma 90.00
_cell_formula_units_Z 8
_cell_length_a 11.6703(10)
_cell_length_b 21.1654(18)
_cell_length_c 39.374(4)
_cell_measurement_reflns_used 15869
_cell_measurement_temperature 118(2)
_cell_measurement_theta_max 27.4706
_cell_measurement_theta_min 4.0276
_cell_volume 9701.7(15)
_computing_cell_refinement 'CrystalClear (Rigaku Inc., 2007)'
_computing_data_collection 'CrystalClear (Rigaku Inc., 2007)'
_computing_data_reduction 'CrystalClear (Rigaku Inc., 2007)'
_computing_structure_refinement 'SHELXL-97 (Sheldrick, 1997)'
_computing_structure_solution 'SHELXS-97 (Sheldrick, 1990)'
_diffrn_ambient_temperature 118(2)
_diffrn_detector_area_resol_mean 14.6306
_diffrn_measured_fraction_theta_full 0.932
_diffrn_measured_fraction_theta_max 0.932
_diffrn_measurement_device_type
;
'Mercury CCD (2x2 bin mode)'
;
_diffrn_measurement_method \w
_diffrn_radiation_detector CCD
_diffrn_radiation_monochromator graphite
_diffrn_radiation_source 'fine-focus sealed tube'
_diffrn_radiation_type MoK\a
_diffrn_radiation_wavelength 0.71070
_diffrn_reflns_av_R_equivalents 0.0869
_diffrn_reflns_av_sigmaI/netI 0.0861
_diffrn_reflns_limit_h_max 15
_diffrn_reflns_limit_h_min -15
_diffrn_reflns_limit_k_max 27
_diffrn_reflns_limit_k_min -27
_diffrn_reflns_limit_l_max 46
_diffrn_reflns_limit_l_min -50
_diffrn_reflns_number 36848
_diffrn_reflns_theta_full 27.50
_diffrn_reflns_theta_max 27.50
_diffrn_reflns_theta_min 4.03
_exptl_absorpt_coefficient_mu 1.672
_exptl_absorpt_correction_T_max 0.9211
_exptl_absorpt_correction_T_min 0.4885
_exptl_absorpt_correction_type numerical
_exptl_absorpt_process_details '(HIGASHI, T., 1999)'
_exptl_crystal_colour Colorless
_exptl_crystal_density_diffrn 1.603
_exptl_crystal_density_method 'not measured'
_exptl_crystal_description Prism
_exptl_crystal_F_000 4688
_exptl_crystal_size_max 0.50
_exptl_crystal_size_mid 0.30
_exptl_crystal_size_min 0.05
_refine_diff_density_max 1.867
_refine_diff_density_min -1.845
_refine_diff_density_rms 0.127
_refine_ls_extinction_method none
_refine_ls_goodness_of_fit_ref 1.022
_refine_ls_hydrogen_treatment mixed
_refine_ls_matrix_type full
_refine_ls_number_parameters 557
_refine_ls_number_reflns 10392
_refine_ls_number_restraints 0
_refine_ls_restrained_S_all 1.022
_refine_ls_R_factor_all 0.0755
_refine_ls_R_factor_gt 0.0521
_refine_ls_shift/su_max 0.003
_refine_ls_shift/su_mean 0.000
_refine_ls_structure_factor_coef Fsqd
_refine_ls_weighting_details 'calc w=1/[\s^2^(Fo^2^)+(0.0572P)^2^+0.0000P] where P=(Fo^2^+2Fc^2^)/3'
_refine_ls_weighting_scheme calc
_refine_ls_wR_factor_gt 0.1196
_refine_ls_wR_factor_ref 0.1303
_reflns_number_gt 7224
_reflns_number_total 10392
_reflns_threshold_expression >2sigma(I)
_cod_data_source_file c2cc35350d.txt
_cod_data_source_block 2-Ca
_cod_original_sg_symbol_H-M C2/c
_cod_database_code 7108538

loop_
_symmetry_equiv_pos_as_xyz
'x, y, z'
'-x, y, -z+1/2'
'x+1/2, y+1/2, z'
'-x+1/2, y+1/2, -z+1/2'
'-x, -y, -z'
'x, -y, z-1/2'
'-x+1/2, -y+1/2, -z'
'x+1/2, -y+1/2, z-1/2'

loop_
_atom_site_label
_atom_site_type_symbol
_atom_site_fract_x
_atom_site_fract_y
_atom_site_fract_z
_atom_site_U_iso_or_equiv
_atom_site_adp_type
_atom_site_occupancy
_atom_site_symmetry_multiplicity
_atom_site_calc_flag
_atom_site_refinement_flags
_atom_site_disorder_assembly
_atom_site_disorder_group
Ca1 Ca -0.17225(6) 0.13772(4) 0.62388(2) 0.01587(18) Uani 1 1 d . . .
Cl5 Cl -0.50626(13) 0.35745(7) 0.55603(5) 0.0604(5) Uani 1 1 d . . .
Cl7 Cl 0.23318(16) -0.15840(9) 0.81543(5) 0.0735(5) Uani 1 1 d . . .
O9 O -0.2500(3) 0.02521(14) 0.42656(9) 0.0295(8) Uani 1 1 d . . .
Cl8 Cl 0.1831(2) -0.25390(12) 0.76338(7) 0.1040(8) Uani 1 1 d . . .
N1 N -0.2351(3) 0.07806(16) 0.56927(10) 0.0218(8) Uani 1 1 d . . .
C80 C -0.0851(3) -0.00219(19) 0.65965(12) 0.0202(9) Uani 1 1 d . . .
H1 H -0.0103 0.0123 0.6703 0.024 Uiso 1 1 calc R . .
H2 H -0.0843 -0.0490 0.6594 0.024 Uiso 1 1 calc R . .
N7 N -0.1861(3) 0.08996(15) 0.68339(10) 0.0184(8) Uani 1 1 d . . .
N8 N -0.0455(3) 0.20120(15) 0.66842(10) 0.0187(8) Uani 1 1 d . . .
C83 C -0.4295(4) 0.3072(2) 0.65656(16) 0.0394(14) Uani 1 1 d . . .
H3 H -0.5099 0.3146 0.6545 0.047 Uiso 1 1 calc R . .
N6 N -0.1311(3) 0.21152(15) 0.57675(10) 0.0211(8) Uani 1 1 d . . .
N2 N -0.2656(3) 0.04042(16) 0.51896(10) 0.0217(8) Uani 1 1 d . . .
C86 C -0.3008(4) 0.04301(19) 0.48407(12) 0.0222(10) Uani 1 1 d . . .
C87 C -0.0927(3) 0.11345(19) 0.70763(12) 0.0218(10) Uani 1 1 d . . .
H4 H -0.0209 0.0906 0.7037 0.026 Uiso 1 1 calc R . .
H5 H -0.1126 0.1044 0.7312 0.026 Uiso 1 1 calc R . .
N3 N -0.2655(3) 0.09459(16) 0.53792(10) 0.0246(8) Uani 1 1 d . . .
N9 N -0.0979(3) 0.02107(15) 0.62428(10) 0.0172(8) Uani 1 1 d . . .
C90 C -0.0381(4) 0.1996(2) 0.55898(12) 0.0221(10) Uani 1 1 d . . .
N10 N 0.0373(3) 0.13447(15) 0.60840(10) 0.0202(8) Uani 1 1 d . . .
C92 C -0.2161(4) 0.0202(2) 0.46081(13) 0.0267(11) Uani 1 1 d . . .
C93 C -0.2157(4) 0.01396(19) 0.57092(12) 0.0209(9) Uani 1 1 d . . .
C94 C -0.1803(3) 0.02021(18) 0.68101(12) 0.0193(9) Uani 1 1 d . . .
H6 H -0.2547 0.0041 0.6709 0.023 Uiso 1 1 calc R . .
H7 H -0.1678 0.0024 0.7042 0.023 Uiso 1 1 calc R . .
C95 C -0.1992(4) 0.28205(19) 0.66142(12) 0.0233(10) Uani 1 1 d . . .
O10 O -0.1225(3) 0.00057(15) 0.46893(9) 0.0336(8) Uani 1 1 d . . .
N4 N -0.2695(3) 0.24028(15) 0.64513(10) 0.0232(8) Uani 1 1 d . . .
C98 C -0.2982(3) 0.1083(2) 0.69556(12) 0.0214(10) Uani 1 1 d . . .
H8 H -0.2932 0.1525 0.7038 0.026 Uiso 1 1 calc R . .
H9 H -0.3146 0.0811 0.7151 0.026 Uiso 1 1 calc R . .
C99 C -0.4025(4) 0.0668(2) 0.47290(13) 0.0253(11) Uani 1 1 d . . .
H10 H -0.4549 0.0804 0.4888 0.030 Uiso 1 1 calc R . .
N5 N -0.3717(3) 0.10190(16) 0.63569(10) 0.0199(8) Uani 1 1 d . . .
C101 C 0.0140(3) 0.01690(19) 0.60817(13) 0.0220(10) Uani 1 1 d . . .
H11 H -0.0007 0.0154 0.5831 0.026 Uiso 1 1 calc R . .
H12 H 0.0535 -0.0227 0.6155 0.026 Uiso 1 1 calc R . .
C102 C 0.0780(3) 0.1898(2) 0.66390(13) 0.0257(11) Uani 1 1 d . . .
H13 H 0.1019 0.1498 0.6754 0.031 Uiso 1 1 calc R . .
H14 H 0.1241 0.2245 0.6748 0.031 Uiso 1 1 calc R . .
C103 C 0.1022(3) 0.1857(2) 0.62683(13) 0.0238(10) Uani 1 1 d . . .
H15 H 0.0822 0.2266 0.6157 0.029 Uiso 1 1 calc R . .
H16 H 0.1855 0.1786 0.6251 0.029 Uiso 1 1 calc R . .
C104 C 0.0383(4) 0.1451(2) 0.57149(13) 0.0261(10) Uani 1 1 d . . .
H17 H 0.0124 0.1061 0.5594 0.031 Uiso 1 1 calc R . .
H18 H 0.1180 0.1538 0.5658 0.031 Uiso 1 1 calc R . .
C105 C -0.0162(4) 0.2322(2) 0.52982(13) 0.0276(11) Uani 1 1 d . . .
H19 H 0.0520 0.2240 0.5188 0.033 Uiso 1 1 calc R . .
C106 C -0.1841(4) -0.01663(19) 0.60404(12) 0.0219(9) Uani 1 1 d . . .
H20 H -0.2535 -0.0215 0.6169 0.026 Uiso 1 1 calc R . .
H21 H -0.1528 -0.0593 0.6001 0.026 Uiso 1 1 calc R . .
C107 C -0.3960(3) 0.10316(18) 0.66881(12) 0.0197(9) Uani 1 1 d . . .
C108 C -0.5362(4) 0.0987(2) 0.42337(14) 0.0301(11) Uani 1 1 d . . .
H22 H -0.5911 0.1145 0.4379 0.036 Uiso 1 1 calc R . .
C109 C -0.2333(4) -0.0094(2) 0.53861(13) 0.0245(10) Uani 1 1 d . . .
H23 H -0.2246 -0.0519 0.5315 0.029 Uiso 1 1 calc R . .
C110 C -0.1911(4) 0.2884(2) 0.53420(14) 0.0296(11) Uani 1 1 d . . .
H24 H -0.2472 0.3181 0.5258 0.036 Uiso 1 1 calc R . .
C111 C -0.0727(4) 0.1841(2) 0.70385(12) 0.0240(10) Uani 1 1 d . . .
H25 H -0.1424 0.2073 0.7097 0.029 Uiso 1 1 calc R . .
H26 H -0.0084 0.1974 0.7200 0.029 Uiso 1 1 calc R . .
C112 C -0.3541(4) 0.0496(2) 0.41444(13) 0.0274(11) Uani 1 1 d . . .
C113 C -0.5084(4) 0.1032(2) 0.67819(13) 0.0277(11) Uani 1 1 d . . .
H27 H -0.5237 0.1021 0.7016 0.033 Uiso 1 1 calc R . .
C114 C -0.4329(4) 0.0718(2) 0.43755(13) 0.0256(10) Uani 1 1 d . . .
C115 C -0.3829(4) 0.2540(2) 0.64255(14) 0.0301(11) Uani 1 1 d . . .
H28 H -0.4335 0.2254 0.6304 0.036 Uiso 1 1 calc R . .
C116 C -0.0931(4) 0.2767(2) 0.51677(14) 0.0327(12) Uani 1 1 d . . .
H29 H -0.0799 0.2989 0.4964 0.039 Uiso 1 1 calc R . .
C117 C 0.0915(3) 0.07267(19) 0.61767(13) 0.0240(10) Uani 1 1 d . . .
H30 H 0.1116 0.0718 0.6425 0.029 Uiso 1 1 calc R . .
H31 H 0.1635 0.0684 0.6060 0.029 Uiso 1 1 calc R . .
C118 C -0.5579(4) 0.1023(2) 0.38867(16) 0.0385(13) Uani 1 1 d . . .
H32 H -0.6271 0.1211 0.3794 0.046 Uiso 1 1 calc R . .
C119 C -0.2394(4) 0.3365(2) 0.67661(14) 0.0338(12) Uani 1 1 d . . .
H33 H -0.1876 0.3644 0.6888 0.041 Uiso 1 1 calc R . .
C120 C -0.0729(4) 0.26895(18) 0.66231(13) 0.0252(10) Uani 1 1 d . . .
H34 H -0.0436 0.2820 0.6404 0.030 Uiso 1 1 calc R . .
H35 H -0.0330 0.2946 0.6805 0.030 Uiso 1 1 calc R . .
C121 C -0.5740(4) 0.1053(2) 0.61957(14) 0.0291(11) Uani 1 1 d . . .
H36 H -0.6340 0.1077 0.6020 0.035 Uiso 1 1 calc R . .
C122 C -0.3561(4) 0.3493(2) 0.67362(15) 0.0375(13) Uani 1 1 d . . .
H37 H -0.3852 0.3866 0.6832 0.045 Uiso 1 1 calc R . .
C123 C -0.5977(4) 0.1047(2) 0.65338(15) 0.0358(13) Uani 1 1 d . . .
H38 H -0.6749 0.1054 0.6595 0.043 Uiso 1 1 calc R . .
C124 C -0.4793(5) 0.0785(2) 0.36697(15) 0.0391(13) Uani 1 1 d . . .
H39 H -0.4963 0.0799 0.3430 0.047 Uiso 1 1 calc R . .
C125 C -0.3763(5) 0.0527(2) 0.38013(15) 0.0372(13) Uani 1 1 d . . .
H40 H -0.3219 0.0373 0.3653 0.045 Uiso 1 1 calc R . .
C61 C -0.6188(5) 0.3018(2) 0.55275(16) 0.0417(14) Uani 1 1 d . . .
H43 H -0.6757 0.3144 0.5341 0.050 Uiso 1 1 calc R . .
H44 H -0.5877 0.2599 0.5470 0.050 Uiso 1 1 calc R . .
C126 C -0.2044(4) 0.2559(2) 0.56391(13) 0.0267(11) Uani 1 1 d . . .
H41 H -0.2696 0.2654 0.5761 0.032 Uiso 1 1 calc R . .
C127 C -0.4602(3) 0.1025(2) 0.61197(13) 0.0229(10) Uani 1 1 d . . .
H42 H -0.4438 0.1008 0.5887 0.028 Uiso 1 1 calc R . .
I2 I 0.72414(3) 0.485954(16) 0.213432(9) 0.03551(11) Uani 1 1 d . . .
O14 O 0.0000 0.0714(3) 0.2500 0.0493(17) Uani 1 2 d S . .
I3 I -0.65705(2) 0.135556(13) 0.523365(8) 0.02789(10) Uani 1 1 d . . .
C128 C 0.1844(10) -0.1737(5) 0.7731(2) 0.134(5) Uani 1 1 d . . .
H49 H 0.1058 -0.1566 0.7689 0.161 Uiso 1 1 calc R . .
H50 H 0.2347 -0.1515 0.7577 0.161 Uiso 1 1 calc R . .
Cl11 Cl -0.68744(13) 0.29617(7) 0.59114(4) 0.0532(4) Uani 1 1 d . . .
H52 H -0.042(3) 0.0479(19) 0.2567(12) 0.007(11) Uiso 1 1 d . . .
O15 O 0.5000 -0.1497(5) 0.7500 0.120(3) Uiso 1 2 d S A 1
O16 O 0.5000 -0.0608(6) 0.7500 0.108(4) Uiso 0.68 2 d SP B 3
O17 O 0.4183(6) -0.0942(4) 0.7765(2) 0.0156(18) Uiso 0.33 1 d P C 2
O18 O 0.4456(6) -0.0498(4) 0.7826(2) 0.0139(17) Uiso 0.33 1 d P D 1

loop_
_atom_site_aniso_label
_atom_site_aniso_U_11
_atom_site_aniso_U_22
_atom_site_aniso_U_33
_atom_site_aniso_U_23
_atom_site_aniso_U_13
_atom_site_aniso_U_12
Ca1 0.0140(4) 0.0150(4) 0.0189(5) -0.0011(3) 0.0034(3) -0.0008(3)
Cl5 0.0555(9) 0.0520(9) 0.0775(14) -0.0224(8) 0.0302(9) -0.0170(7)
Cl7 0.0809(12) 0.0779(11) 0.0596(13) -0.0191(9) -0.0105(9) 0.0439(10)
O9 0.0340(17) 0.0301(17) 0.026(2) -0.0006(14) 0.0102(15) 0.0076(15)
Cl8 0.1074(17) 0.1281(19) 0.0748(19) -0.0456(15) -0.0059(13) 0.0172(14)
N1 0.0228(18) 0.0190(17) 0.024(2) -0.0005(15) 0.0040(16) 0.0013(15)
C80 0.0184(19) 0.0169(19) 0.025(3) 0.0022(17) 0.0008(18) 0.0007(17)
N7 0.0159(16) 0.0177(17) 0.021(2) -0.0001(15) 0.0006(15) -0.0011(14)
N8 0.0185(16) 0.0168(16) 0.021(2) -0.0037(14) 0.0035(15) -0.0018(15)
C83 0.028(2) 0.034(3) 0.055(4) -0.008(3) -0.001(2) 0.013(2)
N6 0.0230(17) 0.0171(17) 0.024(2) 0.0028(15) 0.0057(16) -0.0016(16)
N2 0.0209(17) 0.0236(18) 0.021(2) -0.0047(16) 0.0023(16) 0.0017(16)
C86 0.026(2) 0.018(2) 0.023(3) -0.0046(18) 0.0014(19) -0.0005(19)
C87 0.020(2) 0.023(2) 0.022(3) 0.0009(18) -0.0019(18) 0.0002(19)
N3 0.0278(19) 0.0240(19) 0.022(2) -0.0042(16) 0.0044(17) 0.0008(16)
N9 0.0140(16) 0.0146(16) 0.023(2) -0.0022(14) 0.0010(15) -0.0004(14)
C90 0.023(2) 0.024(2) 0.020(3) -0.0020(18) 0.0026(18) -0.0057(19)
N10 0.0173(16) 0.0165(16) 0.027(2) -0.0008(15) 0.0051(15) -0.0012(15)
C92 0.031(2) 0.020(2) 0.030(3) -0.002(2) 0.010(2) -0.003(2)
C93 0.022(2) 0.019(2) 0.023(3) -0.0043(18) 0.0038(18) -0.0014(18)
C94 0.020(2) 0.0169(19) 0.021(3) 0.0021(17) 0.0012(18) -0.0021(17)
C95 0.030(2) 0.020(2) 0.021(3) 0.0004(18) 0.0021(19) 0.0015(19)
O10 0.0231(16) 0.0390(19) 0.039(2) 0.0015(16) 0.0060(15) 0.0093(15)
N4 0.0237(18) 0.0172(17) 0.028(3) -0.0041(16) -0.0003(16) 0.0038(16)
C98 0.0161(19) 0.026(2) 0.022(3) 0.0013(19) 0.0036(18) 0.0022(18)
C99 0.025(2) 0.023(2) 0.029(3) -0.005(2) 0.010(2) -0.001(2)
N5 0.0162(16) 0.0210(17) 0.023(2) 0.0007(15) 0.0022(15) 0.0007(15)
C101 0.0162(19) 0.017(2) 0.033(3) -0.0013(19) 0.0060(19) 0.0018(18)
C102 0.018(2) 0.020(2) 0.039(3) 0.000(2) -0.002(2) -0.0052(18)
C103 0.0154(19) 0.023(2) 0.033(3) -0.0004(19) 0.0049(19) -0.0057(18)
C104 0.023(2) 0.023(2) 0.033(3) 0.001(2) 0.010(2) -0.0007(19)
C105 0.027(2) 0.034(2) 0.022(3) -0.002(2) 0.007(2) -0.009(2)
C106 0.026(2) 0.019(2) 0.020(3) 0.0012(18) 0.0016(19) -0.0044(19)
C107 0.0146(19) 0.016(2) 0.028(3) 0.0030(18) 0.0025(18) 0.0020(17)
C108 0.023(2) 0.030(2) 0.037(3) 0.003(2) 0.000(2) -0.007(2)
C109 0.029(2) 0.018(2) 0.027(3) -0.0006(19) 0.003(2) 0.0015(19)
C110 0.031(2) 0.024(2) 0.033(3) 0.002(2) -0.002(2) -0.007(2)
C111 0.024(2) 0.024(2) 0.024(3) -0.0019(19) -0.0010(19) -0.0019(19)
C112 0.037(3) 0.018(2) 0.028(3) -0.0004(19) 0.008(2) -0.003(2)
C113 0.021(2) 0.039(3) 0.025(3) 0.005(2) 0.0103(19) 0.002(2)
C114 0.027(2) 0.023(2) 0.027(3) -0.0009(19) 0.004(2) -0.008(2)
C115 0.025(2) 0.027(2) 0.039(3) -0.002(2) 0.002(2) 0.003(2)
C116 0.039(3) 0.030(2) 0.030(3) 0.008(2) 0.003(2) -0.008(2)
C117 0.0172(19) 0.020(2) 0.036(3) -0.0020(19) 0.0084(19) 0.0003(18)
C118 0.035(3) 0.033(3) 0.046(4) 0.011(3) -0.003(3) -0.011(2)
C119 0.041(3) 0.021(2) 0.040(4) -0.004(2) 0.000(2) 0.005(2)
C120 0.032(2) 0.014(2) 0.030(3) -0.0028(18) 0.008(2) -0.0053(19)
C121 0.019(2) 0.035(3) 0.033(3) 0.006(2) 0.000(2) 0.002(2)
C122 0.043(3) 0.027(2) 0.043(4) -0.009(2) 0.005(3) 0.015(2)
C123 0.015(2) 0.047(3) 0.046(4) 0.010(3) 0.006(2) 0.004(2)
C124 0.059(3) 0.033(3) 0.024(3) 0.008(2) -0.006(3) -0.015(3)
C125 0.055(3) 0.026(2) 0.032(3) 0.004(2) 0.014(3) -0.005(2)
C61 0.053(3) 0.032(3) 0.040(4) -0.008(2) 0.005(3) -0.005(3)
C126 0.026(2) 0.021(2) 0.034(3) -0.001(2) 0.004(2) -0.006(2)
C127 0.0169(19) 0.028(2) 0.024(3) -0.0016(19) 0.0020(18) -0.0013(19)
I2 0.03554(19) 0.03771(19) 0.0340(2) 0.00554(14) 0.00752(15) 0.00276(14)
O14 0.042(3) 0.033(3) 0.073(5) 0.000 0.007(3) 0.000
I3 0.02814(16) 0.02747(17) 0.0287(2) -0.00582(13) 0.00677(13) -0.00487(13)
C128 0.214(12) 0.131(8) 0.049(6) -0.020(5) -0.050(7) 0.116(8)
Cl11 0.0615(9) 0.0462(8) 0.0540(11) -0.0055(7) 0.0192(8) -0.0124(7)

loop_
_atom_type_symbol
_atom_type_description
_atom_type_scat_dispersion_real
_atom_type_scat_dispersion_imag
_atom_type_scat_source
C C 0.0033 0.0016 'International Tables Vol C Tables 4.2.6.8 and 6.1.1.4'
H H 0.0000 0.0000 'International Tables Vol C Tables 4.2.6.8 and 6.1.1.4'
N N 0.0061 0.0033 'International Tables Vol C Tables 4.2.6.8 and 6.1.1.4'
O O 0.0106 0.0060 'International Tables Vol C Tables 4.2.6.8 and 6.1.1.4'
Cl Cl 0.1484 0.1585 'International Tables Vol C Tables 4.2.6.8 and 6.1.1.4'
Ca Ca 0.2262 0.3064 'International Tables Vol C Tables 4.2.6.8 and 6.1.1.4'
I I -0.4742 1.8119 'International Tables Vol C Tables 4.2.6.8 and 6.1.1.4'

loop_
_geom_angle_atom_site_label_1
_geom_angle_atom_site_label_2
_geom_angle_atom_site_label_3
_geom_angle
N6 Ca1 N5 123.58(12)
N6 Ca1 N1 75.09(12)
N5 Ca1 N1 78.04(12)
N6 Ca1 N10 66.63(11)
N5 Ca1 N10 160.80(11)
N1 Ca1 N10 90.50(12)
N6 Ca1 N7 162.16(12)
N5 Ca1 N7 66.13(12)
N1 Ca1 N7 122.72(11)
N10 Ca1 N7 109.20(12)
N6 Ca1 N8 92.75(12)
N5 Ca1 N8 121.45(12)
N1 Ca1 N8 160.48(11)
N10 Ca1 N8 70.47(11)
N7 Ca1 N8 69.87(11)
N6 Ca1 N4 80.16(12)
N5 Ca1 N4 76.32(11)
N1 Ca1 N4 125.03(12)
N10 Ca1 N4 122.79(11)
N7 Ca1 N4 88.75(12)
N8 Ca1 N4 65.96(11)
N6 Ca1 N9 120.89(11)
N5 Ca1 N9 91.45(11)
N1 Ca1 N9 67.32(11)
N10 Ca1 N9 69.78(10)
N7 Ca1 N9 70.44(11)
N8 Ca1 N9 108.19(11)
N4 Ca1 N9 158.89(12)
C112 O9 C92 123.6(4)
N3 N1 C93 109.9(4)
N3 N1 Ca1 134.8(3)
C93 N1 Ca1 114.2(3)
N9 C80 C94 112.9(3)
N9 C80 H1 109.0
C94 C80 H1 109.0
N9 C80 H2 109.0
C94 C80 H2 109.0
H1 C80 H2 107.8
C98 N7 C94 109.2(3)
C98 N7 C87 109.3(3)
C94 N7 C87 109.9(3)
C98 N7 Ca1 107.9(2)
C94 N7 Ca1 109.2(3)
C87 N7 Ca1 111.4(2)
C120 N8 C102 109.7(3)
C120 N8 C111 109.1(3)
C102 N8 C111 110.1(3)
C120 N8 Ca1 106.6(3)
C102 N8 Ca1 110.3(3)
C111 N8 Ca1 111.0(2)
C122 C83 C115 118.2(4)
C122 C83 H3 120.9
C115 C83 H3 120.9
C126 N6 C90 116.5(4)
C126 N6 Ca1 124.4(3)
C90 N6 Ca1 118.1(3)
C109 N2 N3 110.7(4)
C109 N2 C86 130.0(4)
N3 N2 C86 119.3(3)
C99 C86 N2 121.9(4)
C99 C86 C92 122.6(5)
N2 C86 C92 115.5(4)
N7 C87 C111 112.2(4)
N7 C87 H4 109.2
C111 C87 H4 109.2
N7 C87 H5 109.2
C111 C87 H5 109.2
H4 C87 H5 107.9
N1 N3 N2 106.3(3)
C106 N9 C80 110.5(3)
C106 N9 C101 108.8(3)
C80 N9 C101 110.3(3)
C106 N9 Ca1 107.1(2)
C80 N9 Ca1 109.4(2)
C101 N9 Ca1 110.7(2)
N6 C90 C105 122.7(4)
N6 C90 C104 116.5(4)
C105 C90 C104 120.7(4)
C104 N10 C103 109.4(3)
C104 N10 C117 110.2(3)
C103 N10 C117 109.3(3)
C104 N10 Ca1 107.7(2)
C103 N10 Ca1 109.1(2)
C117 N10 Ca1 111.2(2)
O10 C92 O9 118.9(4)
O10 C92 C86 126.1(5)
O9 C92 C86 114.9(4)
C109 C93 N1 107.4(4)
C109 C93 C106 132.4(4)
N1 C93 C106 120.2(4)
N7 C94 C80 112.7(3)
N7 C94 H6 109.1
C80 C94 H6 109.1
N7 C94 H7 109.1
C80 C94 H7 109.1
H6 C94 H7 107.8
N4 C95 C119 122.5(4)
N4 C95 C120 117.3(4)
C119 C95 C120 120.2(4)
C95 N4 C115 117.3(4)
C95 N4 Ca1 115.9(3)
C115 N4 Ca1 126.8(3)
N7 C98 C107 113.6(4)
N7 C98 H8 108.8
C107 C98 H8 108.8
N7 C98 H9 108.8
C107 C98 H9 108.8
H8 C98 H9 107.7
C86 C99 C114 120.5(4)
C86 C99 H10 119.7
C114 C99 H10 119.7
C127 N5 C107 117.8(4)
C127 N5 Ca1 122.9(3)
C107 N5 Ca1 115.5(3)
N9 C101 C117 111.9(3)
N9 C101 H11 109.2
C117 C101 H11 109.2
N9 C101 H12 109.2
C117 C101 H12 109.2
H11 C101 H12 107.9
N8 C102 C103 112.0(4)
N8 C102 H13 109.2
C103 C102 H13 109.2
N8 C102 H14 109.2
C103 C102 H14 109.2
H13 C102 H14 107.9
N10 C103 C102 113.0(3)
N10 C103 H15 109.0
C102 C103 H15 109.0
N10 C103 H16 109.0
C102 C103 H16 109.0
H15 C103 H16 107.8
N10 C104 C90 113.1(3)
N10 C104 H17 109.0
C90 C104 H17 109.0
N10 C104 H18 109.0
C90 C104 H18 109.0
H17 C104 H18 107.8
C116 C105 C90 119.9(4)
C116 C105 H19 120.0
C90 C105 H19 120.0
N9 C106 C93 111.0(3)
N9 C106 H20 109.4
C93 C106 H20 109.4
N9 C106 H21 109.4
C93 C106 H21 109.4
H20 C106 H21 108.0
N5 C107 C113 121.5(4)
N5 C107 C98 118.4(3)
C113 C107 C98 120.0(4)
C118 C108 C114 120.5(5)
C118 C108 H22 119.7
C114 C108 H22 119.7
N2 C109 C93 105.6(4)
N2 C109 H23 127.2
C93 C109 H23 127.2
C126 C110 C116 118.3(4)
C126 C110 H24 120.8
C116 C110 H24 120.8
N8 C111 C87 111.8(4)
N8 C111 H25 109.2
C87 C111 H25 109.2
N8 C111 H26 109.2
C87 C111 H26 109.2
H25 C111 H26 107.9
C125 C112 O9 117.8(4)
C125 C112 C114 122.3(5)
O9 C112 C114 119.9(5)
C123 C113 C107 119.6(5)
C123 C113 H27 120.2
C107 C113 H27 120.2
C108 C114 C99 124.6(4)
C108 C114 C112 117.0(5)
C99 C114 C112 118.4(4)
N4 C115 C83 123.7(5)
N4 C115 H28 118.1
C83 C115 H28 118.1
C105 C116 C110 118.2(5)
C105 C116 H29 120.9
C110 C116 H29 120.9
N10 C117 C101 112.9(4)
N10 C117 H30 109.0
C101 C117 H30 109.0
N10 C117 H31 109.0
C101 C117 H31 109.0
H30 C117 H31 107.8
C108 C118 C124 120.5(5)
C108 C118 H32 119.7
C124 C118 H32 119.7
C122 C119 C95 118.9(5)
C122 C119 H33 120.6
C95 C119 H33 120.6
N8 C120 C95 112.5(3)
N8 C120 H34 109.1
C95 C120 H34 109.1
N8 C120 H35 109.1
C95 C120 H35 109.1
H34 C120 H35 107.8
C123 C121 C127 118.0(5)
C123 C121 H36 121.0
C127 C121 H36 121.0
C83 C122 C119 119.3(4)
C83 C122 H37 120.4
C119 C122 H37 120.4
C113 C123 C121 119.5(4)
C113 C123 H38 120.3
C121 C123 H38 120.3
C125 C124 C118 120.3(5)
C125 C124 H39 119.9
C118 C124 H39 119.9
C112 C125 C124 119.4(5)
C112 C125 H40 120.3
C124 C125 H40 120.3
Cl11 C61 Cl5 111.3(3)
Cl11 C61 H43 109.4
Cl5 C61 H43 109.4
Cl11 C61 H44 109.4
Cl5 C61 H44 109.4
H43 C61 H44 108.0
N6 C126 C110 124.2(4)
N6 C126 H41 117.9
C110 C126 H41 117.9
N5 C127 C121 123.6(5)
N5 C127 H42 118.2
C121 C127 H42 118.2
Cl8 C128 Cl7 112.7(5)
Cl8 C128 H49 109.1
Cl7 C128 H49 109.1
Cl8 C128 H50 109.1
Cl7 C128 H50 109.1
H49 C128 H50 107.8

loop_
_geom_bond_atom_site_label_1
_geom_bond_atom_site_label_2
_geom_bond_distance
Ca1 N6 2.498(4)
Ca1 N5 2.522(3)
Ca1 N1 2.556(4)
Ca1 N10 2.563(3)
Ca1 N7 2.567(4)
Ca1 N8 2.589(4)
Ca1 N4 2.614(3)
Ca1 N9 2.617(3)
Cl5 C61 1.763(5)
Cl7 C128 1.755(9)
O9 C112 1.373(6)
O9 C92 1.383(6)
Cl8 C128 1.740(10)
N1 N3 1.308(5)
N1 C93 1.376(5)
C80 N9 1.475(6)
C80 C94 1.516(6)
C80 H1 0.9900
C80 H2 0.9900
N7 C98 1.476(5)
N7 C94 1.481(5)
N7 C87 1.483(6)
N8 C120 1.485(5)
N8 C102 1.485(5)
N8 C111 1.497(6)
C83 C122 1.377(7)
C83 C115 1.382(7)
C83 H3 0.9500
N6 C126 1.346(6)
N6 C90 1.355(5)
N2 C109 1.347(6)
N2 N3 1.368(5)
N2 C86 1.407(6)
C86 C99 1.335(6)
C86 C92 1.475(6)
C87 C111 1.523(6)
C87 H4 0.9900
C87 H5 0.9900
N9 C106 1.474(5)
N9 C101 1.494(5)
C90 C105 1.379(6)
C90 C104 1.519(6)
N10 C104 1.471(6)
N10 C103 1.483(6)
N10 C117 1.487(5)
C92 O10 1.192(6)
C93 C109 1.367(6)
C93 C106 1.479(6)
C94 H6 0.9900
C94 H7 0.9900
C95 N4 1.339(6)
C95 C119 1.395(6)
C95 C120 1.498(6)
N4 C115 1.351(6)
C98 C107 1.502(6)
C98 H8 0.9900
C98 H9 0.9900
C99 C114 1.416(7)
C99 H10 0.9500
N5 C127 1.343(6)
N5 C107 1.354(6)
C101 C117 1.517(6)
C101 H11 0.9900
C101 H12 0.9900
C102 C103 1.509(7)
C102 H13 0.9900
C102 H14 0.9900
C103 H15 0.9900
C103 H16 0.9900
C104 H17 0.9900
C104 H18 0.9900
C105 C116 1.376(7)
C105 H19 0.9500
C106 H20 0.9900
C106 H21 0.9900
C107 C113 1.387(5)
C108 C118 1.374(7)
C108 C114 1.412(7)
C108 H22 0.9500
C109 H23 0.9500
C110 C126 1.375(7)
C110 C116 1.397(7)
C110 H24 0.9500
C111 H25 0.9900
C111 H26 0.9900
C112 C125 1.359(7)
C112 C114 1.419(6)
C113 C123 1.378(7)
C113 H27 0.9500
C115 H28 0.9500
C116 H29 0.9500
C117 H30 0.9900
C117 H31 0.9900
C118 C124 1.391(8)
C118 H32 0.9500
C119 C122 1.385(7)
C119 H33 0.9500
C120 H34 0.9900
C120 H35 0.9900
C121 C123 1.379(7)
C121 C127 1.382(6)
C121 H36 0.9500
C122 H37 0.9500
C123 H38 0.9500
C124 C125 1.387(8)
C124 H39 0.9500
C125 H40 0.9500
C61 Cl11 1.763(6)
C61 H43 0.9900
C61 H44 0.9900
C126 H41 0.9500
C127 H42 0.9500
O14 H52 0.76(4)
C128 H49 0.9900
C128 H50 0.9900
